data_2217973
loop_
_publ_author_name
'Fun, Hoong-Kun'
'Chantrapromma, Suchada'
'Tarafder, M. T. H.'
'Islam, M. Toihidul'
'Zakaria, C. M.'
'Islam, M. A. A. A. A.'

_publ_section_title
;Bis[benzyl
 <i>N</i>'-(3-phenylprop-2-enylidene)hydrazinecarbodithioato-\k^2^<i>N</i>',<i>S</i>]zinc(II)
;
_journal_coeditor_code NG2427
_journal_issue 4
_journal_name_full 'Acta Crystallographica Section E'
_journal_page_first m518
_journal_page_last m519
_journal_paper_doi 10.1107/S1600536808005643
_journal_volume 64
_journal_year 2008
_chemical_formula_iupac '[Zn (C17 H15 N2 S2)2]'
_chemical_formula_moiety 'C34 H30 N4 S4 Zn'
_chemical_formula_sum 'C34 H30 N4 S4 Zn'
_chemical_formula_weight 688.23
_chemical_melting_point 457.5(5)
_chemical_name_common
;
Bis[benzyl <i>N</i>'-(3-phenylprop-2-enylidene)hydrazinecarbodithioato-
\k^2^<i>N</i>',<i>S</i>]zinc(II)
;
_chemical_name_systematic
;
Bis[benzyl <i>N</i>'-(3-phenylprop-2-enylidene)hydrazinecarbodithioato-
\k^2^<i>N</i>',<i>S</i>]zinc(II)
;
_space_group_IT_number 60
_symmetry_cell_setting orthorhombic
_symmetry_space_group_name_Hall '-P 2n 2ab'
_symmetry_space_group_name_H-M 'P b c n'
_atom_sites_solution_hydrogens geom
_atom_sites_solution_primary direct
_atom_sites_solution_secondary difmap
_audit_creation_method SHELXL-97
_cell_angle_alpha 90.00
_cell_angle_beta 90.00
_cell_angle_gamma 90.00
_cell_formula_units_Z 4
_cell_length_a 36.0897(4)
_cell_length_b 9.93100(10)
_cell_length_c 8.76330(10)
_cell_measurement_reflns_used 4580
_cell_measurement_temperature 100.00(10)
_cell_measurement_theta_max 30.00
_cell_measurement_theta_min 1.13
_cell_volume 3140.83(6)
_computing_cell_refinement 'APEX2 (Bruker, 2005)'
_computing_data_collection 'APEX2 (Bruker, 2005)'
_computing_data_reduction 'SAINT (Bruker, 2005)'
_computing_molecular_graphics 'SHELXTL (Sheldrick, 2008)'
_computing_publication_material
;
SHELXTL (Sheldrick, 2008) and PLATON (Spek, 2003)
;
_computing_structure_refinement 'SHELXTL (Sheldrick, 2008)'
_computing_structure_solution 'SHELXTL (Sheldrick, 2008)'
_diffrn_ambient_temperature 100.00(10)
_diffrn_detector_area_resol_mean 8.33
_diffrn_measured_fraction_theta_full 0.998
_diffrn_measured_fraction_theta_max 0.998
_diffrn_measurement_device_type
;
Bruker SMART APEXII CCD area-detector
;
_diffrn_measurement_method \w
_diffrn_radiation_monochromator graphite
_diffrn_radiation_source 'fine-focus sealed tube'
_diffrn_radiation_type MoK\a
_diffrn_radiation_wavelength 0.71073
_diffrn_reflns_av_R_equivalents 0.0418
_diffrn_reflns_av_sigmaI/netI 0.0150
_diffrn_reflns_limit_h_max 50
_diffrn_reflns_limit_h_min -50
_diffrn_reflns_limit_k_max 13
_diffrn_reflns_limit_k_min -13
_diffrn_reflns_limit_l_max 12
_diffrn_reflns_limit_l_min -12
_diffrn_reflns_number 82655
_diffrn_reflns_theta_full 30.00
_diffrn_reflns_theta_max 30.00
_diffrn_reflns_theta_min 1.13
_diffrn_standards_number 0
_exptl_absorpt_coefficient_mu 1.079
_exptl_absorpt_correction_T_max 0.8411
_exptl_absorpt_correction_T_min 0.6921
_exptl_absorpt_correction_type multi-scan
_exptl_absorpt_process_details '(SADABS; Bruker, 2005)'
_exptl_crystal_colour Yellow
_exptl_crystal_density_diffrn 1.455
_exptl_crystal_density_method 'not measured'
_exptl_crystal_description Block
_exptl_crystal_F_000 1424
_exptl_crystal_size_max 0.37
_exptl_crystal_size_mid 0.25
_exptl_crystal_size_min 0.17
_refine_diff_density_max 0.492
_refine_diff_density_min -0.320
_refine_ls_extinction_method none
_refine_ls_goodness_of_fit_ref 1.145
_refine_ls_hydrogen_treatment constr
_refine_ls_matrix_type full
_refine_ls_number_parameters 195
_refine_ls_number_reflns 4580
_refine_ls_number_restraints 0
_refine_ls_restrained_S_all 1.145
_refine_ls_R_factor_all 0.0353
_refine_ls_R_factor_gt 0.0280
_refine_ls_shift/su_max 0.001
_refine_ls_shift/su_mean 0.000
_refine_ls_structure_factor_coef Fsqd
_refine_ls_weighting_details 'calc w=1/[\s^2^(Fo^2^)+(0.0478P)^2^+1.4067P] where P=(Fo^2^+2Fc^2^)/3'
_refine_ls_weighting_scheme calc
_refine_ls_wR_factor_gt 0.0787
_refine_ls_wR_factor_ref 0.0914
_reflns_number_gt 4071
_reflns_number_total 4580
_reflns_threshold_expression I>2\s(I)
_cod_data_source_file ng2427.cif
_cod_data_source_block I
_cod_depositor_comments
;
The following automatic conversions were performed:

'_chemical_melting_point' value '457-458' was changed to '457.5(5)' -
the average value was taken and precision was estimated.

Automatic conversion script
Id: cif_fix_values 1646 2011-03-28 12:23:43Z adriana 

The following automatic conversions were performed:

'_chemical_melting_point' value '457-458' was changed to '457.5(5)' -
the average value was taken and precision was estimated.

Automatic conversion script
Id: cif_fix_values 1715 2011-07-08 13:25:40Z adriana 
;
_cod_database_code 2217973
_cod_database_fobs_code 2217973

loop_
_symmetry_equiv_pos_as_xyz
'x, y, z'
'-x+1/2, -y+1/2, z+1/2'
'-x, y, -z+1/2'
'x+1/2, -y+1/2, -z'
'-x, -y, -z'
'x-1/2, y-1/2, -z-1/2'
'x, -y, z-1/2'
'-x-1/2, y-1/2, z'

loop_
_atom_site_type_symbol
_atom_site_label
_atom_site_fract_x
_atom_site_fract_y
_atom_site_fract_z
_atom_site_U_iso_or_equiv
_atom_site_adp_type
_atom_site_calc_flag
_atom_site_refinement_flags
_atom_site_occupancy
Zn Zn1 0.0000 0.42216(2) 0.2500 0.01855(8) Uani d S 1
S S1 -0.056843(10) 0.51031(4) 0.20596(5) 0.02295(9) Uani d . 1
S S2 -0.126368(10) 0.40453(4) 0.31408(5) 0.02541(10) Uani d . 1
N N1 -0.02538(3) 0.29452(12) 0.40410(14) 0.0177(2) Uani d . 1
N N2 -0.06402(3) 0.29289(12) 0.40147(14) 0.0183(2) Uani d . 1
C C1 0.10940(4) 0.21479(15) 0.60174(17) 0.0215(3) Uani d . 1
H H1A 0.1007 0.2854 0.5420 0.026 Uiso calc R 1
C C2 0.14657(4) 0.20851(16) 0.63939(18) 0.0238(3) Uani d . 1
H H2B 0.1627 0.2745 0.6040 0.029 Uiso calc R 1
C C3 0.16001(4) 0.10408(18) 0.72987(18) 0.0251(3) Uani d . 1
H H3A 0.1851 0.0999 0.7541 0.030 Uiso calc R 1
C C4 0.13595(4) 0.00646(18) 0.78363(19) 0.0263(3) Uani d . 1
H H4A 0.1448 -0.0627 0.8451 0.032 Uiso calc R 1
C C5 0.09847(4) 0.01154(17) 0.74589(18) 0.0233(3) Uani d . 1
H H5A 0.0824 -0.0543 0.7825 0.028 Uiso calc R 1
C C6 0.08479(4) 0.11508(15) 0.65326(16) 0.0191(3) Uani d . 1
C C7 0.04530(4) 0.11779(15) 0.61642(17) 0.0197(3) Uani d . 1
H H7A 0.0304 0.0534 0.6627 0.024 Uiso calc R 1
C C8 0.02865(4) 0.20541(15) 0.52127(17) 0.0203(3) Uani d . 1
H H8A 0.0434 0.2660 0.4676 0.024 Uiso calc R 1
C C9 -0.01069(4) 0.20968(15) 0.49886(16) 0.0194(3) Uani d . 1
H H9A -0.0258 0.1509 0.5530 0.023 Uiso calc R 1
C C10 -0.07830(4) 0.38814(15) 0.31855(16) 0.0188(3) Uani d . 1
C C11 -0.14245(4) 0.29477(17) 0.46680(18) 0.0239(3) Uani d . 1
H H11A -0.1382 0.2011 0.4407 0.029 Uiso calc R 1
H H11B -0.1295 0.3146 0.5611 0.029 Uiso calc R 1
C C12 -0.18343(4) 0.32244(15) 0.48382(17) 0.0216(3) Uani d . 1
C C13 -0.19570(4) 0.42883(18) 0.5729(2) 0.0300(3) Uani d . 1
H H13A -0.1785 0.4831 0.6226 0.036 Uiso calc R 1
C C14 -0.23315(5) 0.4555(2) 0.5890(2) 0.0327(4) Uani d . 1
H H14A -0.2410 0.5265 0.6503 0.039 Uiso calc R 1
C C15 -0.25893(4) 0.37653(18) 0.51415(19) 0.0281(3) Uani d . 1
H H15A -0.2841 0.3942 0.5249 0.034 Uiso calc R 1
C C16 -0.24710(4) 0.27147(19) 0.4234(2) 0.0316(4) Uani d . 1
H H16A -0.2644 0.2187 0.3722 0.038 Uiso calc R 1
C C17 -0.20951(4) 0.24407(17) 0.4082(2) 0.0281(3) Uani d . 1
H H17A -0.2018 0.1729 0.3470 0.034 Uiso calc R 1

loop_
_atom_site_aniso_label
_atom_site_aniso_U_11
_atom_site_aniso_U_22
_atom_site_aniso_U_33
_atom_site_aniso_U_12
_atom_site_aniso_U_13
_atom_site_aniso_U_23
Zn1 0.01629(12) 0.02017(13) 0.01920(13) 0.000 0.00389(8) 0.000
S1 0.02122(17) 0.02294(18) 0.02470(18) 0.00512(13) 0.00525(14) 0.00599(14)
S2 0.01511(16) 0.0341(2) 0.02701(19) 0.00377(14) -0.00046(13) 0.00913(15)
N1 0.0135(5) 0.0205(5) 0.0191(5) 0.0002(4) 0.0008(4) -0.0007(4)
N2 0.0131(5) 0.0227(6) 0.0191(5) -0.0007(4) -0.0003(4) 0.0002(5)
C1 0.0198(6) 0.0222(7) 0.0226(7) 0.0018(5) -0.0006(5) 0.0003(5)
C2 0.0176(6) 0.0265(7) 0.0272(7) -0.0010(5) 0.0016(5) -0.0024(6)
C3 0.0168(6) 0.0325(8) 0.0260(7) 0.0047(6) -0.0026(5) -0.0048(6)
C4 0.0240(7) 0.0294(8) 0.0255(7) 0.0061(6) -0.0039(6) 0.0025(6)
C5 0.0214(7) 0.0241(7) 0.0243(7) 0.0016(6) -0.0001(5) 0.0029(6)
C6 0.0166(6) 0.0224(6) 0.0184(6) 0.0019(5) -0.0006(5) -0.0011(5)
C7 0.0163(6) 0.0228(7) 0.0199(6) -0.0003(5) 0.0008(5) -0.0003(5)
C8 0.0155(6) 0.0235(7) 0.0219(6) -0.0004(5) 0.0011(5) 0.0008(5)
C9 0.0164(6) 0.0226(7) 0.0192(6) -0.0007(5) 0.0009(5) 0.0008(5)
C10 0.0156(6) 0.0227(7) 0.0182(6) 0.0008(5) 0.0010(5) -0.0008(5)
C11 0.0151(6) 0.0301(8) 0.0266(7) 0.0006(5) -0.0003(5) 0.0060(6)
C12 0.0148(6) 0.0268(7) 0.0230(7) 0.0001(5) -0.0011(5) 0.0044(6)
C13 0.0212(7) 0.0377(9) 0.0311(8) -0.0008(6) -0.0057(6) -0.0092(7)
C14 0.0235(8) 0.0425(10) 0.0322(8) 0.0068(7) -0.0010(6) -0.0106(8)
C15 0.0153(6) 0.0392(9) 0.0297(8) 0.0025(6) 0.0009(6) 0.0018(7)
C16 0.0172(7) 0.0347(9) 0.0428(10) -0.0042(6) -0.0036(6) -0.0053(7)
C17 0.0189(7) 0.0273(8) 0.0380(9) -0.0004(6) -0.0015(6) -0.0070(7)

loop_
_atom_type_symbol
_atom_type_description
_atom_type_scat_dispersion_real
_atom_type_scat_dispersion_imag
_atom_type_scat_source
C C 0.0033 0.0016 'International Tables Vol C Tables 4.2.6.8 and 6.1.1.4'
H H 0.0000 0.0000 'International Tables Vol C Tables 4.2.6.8 and 6.1.1.4'
N N 0.0061 0.0033 'International Tables Vol C Tables 4.2.6.8 and 6.1.1.4'
S S 0.1246 0.1234 'International Tables Vol C Tables 4.2.6.8 and 6.1.1.4'
Zn Zn 0.2839 1.4301 'International Tables Vol C Tables 4.2.6.8 and 6.1.1.4'

loop_
_geom_angle_atom_site_label_1
_geom_angle_atom_site_label_2
_geom_angle_atom_site_label_3
_geom_angle_site_symmetry_1
_geom_angle_site_symmetry_3
_geom_angle
N1 Zn1 N1 . 3 104.32(7)
N1 Zn1 S1 . 3 121.84(3)
N1 Zn1 S1 3 3 86.96(3)
N1 Zn1 S1 . . 86.96(3)
N1 Zn1 S1 3 . 121.84(3)
S1 Zn1 S1 3 . 134.50(2)
C10 S1 Zn1 . . 92.11(5)
C10 S2 C11 . . 104.17(7)
C9 N1 N2 . . 114.33(12)
C9 N1 Zn1 . . 129.50(10)
N2 N1 Zn1 . . 116.07(9)
C10 N2 N1 . . 113.42(12)
C2 C1 C6 . . 120.33(14)
C2 C1 H1A . . 119.8
C6 C1 H1A . . 119.8
C1 C2 C3 . . 120.48(14)
C1 C2 H2B . . 119.8
C3 C2 H2B . . 119.8
C4 C3 C2 . . 119.80(14)
C4 C3 H3A . . 120.1
C2 C3 H3A . . 120.1
C3 C4 C5 . . 120.19(15)
C3 C4 H4A . . 119.9
C5 C4 H4A . . 119.9
C4 C5 C6 . . 120.44(15)
C4 C5 H5A . . 119.8
C6 C5 H5A . . 119.8
C5 C6 C1 . . 118.75(13)
C5 C6 C7 . . 119.05(13)
C1 C6 C7 . . 122.18(13)
C8 C7 C6 . . 125.72(14)
C8 C7 H7A . . 117.1
C6 C7 H7A . . 117.1
C7 C8 C9 . . 123.08(13)
C7 C8 H8A . . 118.5
C9 C8 H8A . . 118.5
N1 C9 C8 . . 120.80(13)
N1 C9 H9A . . 119.6
C8 C9 H9A . . 119.6
N2 C10 S2 . . 118.39(11)
N2 C10 S1 . . 130.26(11)
S2 C10 S1 . . 111.35(8)
C12 C11 S2 . . 105.99(10)
C12 C11 H11A . . 110.5
S2 C11 H11A . . 110.5
C12 C11 H11B . . 110.5
S2 C11 H11B . . 110.5
H11A C11 H11B . . 108.7
C13 C12 C17 . . 118.62(14)
C13 C12 C11 . . 120.44(14)
C17 C12 C11 . . 120.92(14)
C14 C13 C12 . . 121.01(15)
C14 C13 H13A . . 119.5
C12 C13 H13A . . 119.5
C15 C14 C13 . . 120.01(16)
C15 C14 H14A . . 120.0
C13 C14 H14A . . 120.0
C16 C15 C14 . . 119.63(15)
C16 C15 H15A . . 120.2
C14 C15 H15A . . 120.2
C15 C16 C17 . . 120.35(15)
C15 C16 H16A . . 119.8
C17 C16 H16A . . 119.8
C12 C17 C16 . . 120.37(15)
C12 C17 H17A . . 119.8
C16 C17 H17A . . 119.8

loop_
_geom_bond_atom_site_label_1
_geom_bond_atom_site_label_2
_geom_bond_site_symmetry_2
_geom_bond_distance
Zn1 N1 . 2.0662(12)
Zn1 N1 3 2.0662(12)
Zn1 S1 3 2.2634(4)
Zn1 S1 . 2.2636(4)
S1 C10 . 1.7450(15)
S2 C10 . 1.7428(14)
S2 C11 . 1.8210(16)
N1 C9 . 1.2964(18)
N1 N2 . 1.3948(15)
N2 C10 . 1.2994(19)
C1 C2 . 1.383(2)
C1 C6 . 1.405(2)
C1 H1A . 0.9300
C2 C3 . 1.393(2)
C2 H2B . 0.9300
C3 C4 . 1.384(2)
C3 H3A . 0.9300
C4 C5 . 1.393(2)
C4 H4A . 0.9300
C5 C6 . 1.400(2)
C5 H5A . 0.9300
C6 C7 . 1.4616(19)
C7 C8 . 1.347(2)
C7 H7A . 0.9300
C8 C9 . 1.4337(19)
C8 H8A . 0.9300
C9 H9A . 0.9300
C11 C12 . 1.5118(19)
C11 H11A . 0.9700
C11 H11B . 0.9700
C12 C13 . 1.386(2)
C12 C17 . 1.390(2)
C13 C14 . 1.384(2)
C13 H13A . 0.9300
C14 C15 . 1.382(2)
C14 H14A . 0.9300
C15 C16 . 1.379(2)
C15 H15A . 0.9300
C16 C17 . 1.390(2)
C16 H16A . 0.9300
C17 H17A . 0.9300

loop_
_geom_hbond_atom_site_label_D
_geom_hbond_atom_site_label_H
_geom_hbond_atom_site_label_A
_geom_hbond_site_symmetry_A
_geom_hbond_distance_DH
_geom_hbond_distance_HA
_geom_hbond_distance_DA
_geom_hbond_angle_DHA
_geom_hbond_publ_flag
C13 H13A S2 7_566 0.93 2.7569 3.6697(17) 167 y
C11 H11B Cg1 4_556 0.97 2.9763 3.5785(17) 121 y

loop_
_geom_torsion_atom_site_label_1
_geom_torsion_atom_site_label_2
_geom_torsion_atom_site_label_3
_geom_torsion_atom_site_label_4
_geom_torsion_site_symmetry_1
_geom_torsion
N1 Zn1 S1 C10 . -6.84(6)
N1 Zn1 S1 C10 3 98.14(6)
S1 Zn1 S1 C10 3 -140.35(5)
N1 Zn1 N1 C9 3 64.77(12)
S1 Zn1 N1 C9 3 -30.62(14)
S1 Zn1 N1 C9 . -173.11(13)
N1 Zn1 N1 N2 3 -111.33(10)
S1 Zn1 N1 N2 3 153.28(8)
S1 Zn1 N1 N2 . 10.79(9)
C9 N1 N2 C10 . 172.96(13)
Zn1 N1 N2 C10 . -10.34(15)
C6 C1 C2 C3 . -0.6(2)
C1 C2 C3 C4 . -0.6(2)
C2 C3 C4 C5 . 0.8(2)
C3 C4 C5 C6 . 0.1(2)
C4 C5 C6 C1 . -1.2(2)
C4 C5 C6 C7 . -179.72(14)
C2 C1 C6 C5 . 1.4(2)
C2 C1 C6 C7 . 179.91(14)
C5 C6 C7 C8 . -175.41(15)
C1 C6 C7 C8 . 6.1(2)
C6 C7 C8 C9 . -174.96(14)
N2 N1 C9 C8 . -176.13(12)
Zn1 N1 C9 C8 . 7.7(2)
C7 C8 C9 N1 . -178.89(14)
N1 N2 C10 S2 . -176.19(9)
N1 N2 C10 S1 . 3.1(2)
C11 S2 C10 N2 . 11.23(14)
C11 S2 C10 S1 . -168.22(8)
Zn1 S1 C10 N2 . 4.50(14)
Zn1 S1 C10 S2 . -176.13(7)
C10 S2 C11 C12 . 171.23(11)
S2 C11 C12 C13 . -84.45(16)
S2 C11 C12 C17 . 94.11(16)
C17 C12 C13 C14 . 1.2(3)
C11 C12 C13 C14 . 179.80(16)
C12 C13 C14 C15 . -0.8(3)
C13 C14 C15 C16 . -0.1(3)
C14 C15 C16 C17 . 0.6(3)
C13 C12 C17 C16 . -0.7(3)
C11 C12 C17 C16 . -179.28(16)
C15 C16 C17 C12 . -0.2(3)
